data_1555879
loop_
_publ_author_name
'Chen, Zi-Sheng'
'Yang, Fang'
'Ling, Huibo'
'Li, Mengxue'
'Gao, Jin-Ming'
'Ji, Kegong'

_publ_section_title
;
 Metal-Free, Site-Selective Addition to Ynones: An Approach to Synthesize
 Substituted Quinoline Derivatives.
;
_journal_issue 22
_journal_name_full 'Organic letters'
_journal_page_first 5828
_journal_page_last 5831
_journal_paper_doi 10.1021/acs.orglett.6b02813
_journal_volume 18
_journal_year 2016
_chemical_formula_moiety 'C25 H19 N O2'
_chemical_formula_sum 'C25 H19 N O2'
_chemical_formula_weight 365.41
_space_group_crystal_system triclinic
_space_group_IT_number 2
_space_group_name_Hall '-P 1'
_space_group_name_H-M_alt 'P -1'
_atom_sites_solution_hydrogens geom
_atom_sites_solution_primary direct
_atom_sites_solution_secondary difmap
_audit_creation_date 2015-07-28
_audit_creation_method
;
Olex2 1.2
(compiled 2014.11.28 svn.r3106 for OlexSys, GUI svn.r4959)
;
_cell_angle_alpha 96.666(13)
_cell_angle_beta 95.878(14)
_cell_angle_gamma 102.772(13)
_cell_formula_units_Z 2
_cell_length_a 6.3800(11)
_cell_length_b 11.8204(17)
_cell_length_c 13.095(2)
_cell_measurement_reflns_used 2367
_cell_measurement_temperature 300.79(10)
_cell_measurement_theta_max 69.3310
_cell_measurement_theta_min 6.8280
_cell_volume 948.2(3)
_computing_cell_refinement
;
CrysAlisPro, Agilent Technologies,
Version 1.171.37.33 (release 27-03-2014 CrysAlis171 .NET)
(compiled Mar 27 2014,17:12:48)
;
_computing_data_collection
;
CrysAlisPro, Agilent Technologies,
Version 1.171.37.33 (release 27-03-2014 CrysAlis171 .NET)
(compiled Mar 27 2014,17:12:48)
;
_computing_data_reduction
;
CrysAlisPro, Agilent Technologies,
Version 1.171.37.33 (release 27-03-2014 CrysAlis171 .NET)
(compiled Mar 27 2014,17:12:48)
;
_computing_molecular_graphics 'Olex2 (Dolomanov et al., 2009)'
_computing_publication_material 'Olex2 (Dolomanov et al., 2009)'
_computing_structure_refinement 'ShelXL (Sheldrick, 2008)'
_computing_structure_solution 'ShelXS (Sheldrick, 2008)'
_diffrn_ambient_environment air
_diffrn_ambient_temperature 300.79(10)
_diffrn_detector 'CCD plate'
_diffrn_detector_area_resol_mean 16.0733
_diffrn_detector_type Eos
_diffrn_measured_fraction_theta_full 0.965
_diffrn_measured_fraction_theta_max 0.965
_diffrn_measurement_details
;
#__ type_ start__ end____ width___ exp.time_
  1 omega   16.00   68.00   2.0000    2.0000
omega____ theta____ kappa____ phi______ frames
    -        0.0000   57.0000  -30.0000 26

#__ type_ start__ end____ width___ exp.time_
  2 omega   39.00  123.00   2.0000    2.0000
omega____ theta____ kappa____ phi______ frames
    -       54.0000   57.0000  -60.0000 42

#__ type_ start__ end____ width___ exp.time_
  3 omega  103.00  171.00   2.0000    2.0000
omega____ theta____ kappa____ phi______ frames
    -      108.0000  111.0000  -90.0000 34

#__ type_ start__ end____ width___ exp.time_
  4 omega  100.00  148.00   2.0000    2.0000
omega____ theta____ kappa____ phi______ frames
    -      108.0000  111.0000  -60.0000 24

#__ type_ start__ end____ width___ exp.time_
  5 omega  107.00  133.00   2.0000    2.0000
omega____ theta____ kappa____ phi______ frames
    -      108.0000   63.0000   60.0000 13

#__ type_ start__ end____ width___ exp.time_
  6 omega  142.00  168.00   2.0000    2.0000
omega____ theta____ kappa____ phi______ frames
    -      108.0000   63.0000   60.0000 13

#__ type_ start__ end____ width___ exp.time_
  7 omega   91.00  173.00   2.0000    2.0000
omega____ theta____ kappa____ phi______ frames
    -      108.0000   38.0000  -90.0000 41

#__ type_ start__ end____ width___ exp.time_
  8 omega   89.00  163.00   2.0000    2.0000
omega____ theta____ kappa____ phi______ frames
    -      108.0000   25.0000 -150.0000 37

#__ type_ start__ end____ width___ exp.time_
  9 omega   60.00   96.00   2.0000    2.0000
omega____ theta____ kappa____ phi______ frames
    -      108.0000  -50.0000  -90.0000 18

#__ type_ start__ end____ width___ exp.time_
 10 omega   54.00  114.00   2.0000    2.0000
omega____ theta____ kappa____ phi______ frames
    -      108.0000 -111.0000  -90.0000 30

#__ type_ start__ end____ width___ exp.time_
 11 omega   46.00   94.00   2.0000    2.0000
omega____ theta____ kappa____ phi______ frames
    -      108.0000  -38.0000  -60.0000 24

#__ type_ start__ end____ width___ exp.time_
 12 omega   39.00   93.00   2.0000    2.0000
omega____ theta____ kappa____ phi______ frames
    -      108.0000  -38.0000    0.0000 27

#__ type_ start__ end____ width___ exp.time_
 13 omega   39.00   67.00   2.0000    2.0000
omega____ theta____ kappa____ phi______ frames
    -      108.0000  -50.0000   60.0000 14

#__ type_ start__ end____ width___ exp.time_
 14 omega   58.00  108.00   2.0000    2.0000
omega____ theta____ kappa____ phi______ frames
    -      108.0000 -111.0000  120.0000 25

#__ type_ start__ end____ width___ exp.time_
 15 omega   71.00   97.00   2.0000    2.0000
omega____ theta____ kappa____ phi______ frames
    -       54.0000  -19.0000  120.0000 13

#__ type_ start__ end____ width___ exp.time_
 16 omega   36.00   86.00   2.0000    2.0000
omega____ theta____ kappa____ phi______ frames
    -       54.0000 -125.0000   30.0000 25

#__ type_ start__ end____ width___ exp.time_
 17 omega   36.00  138.00   2.0000    2.0000
omega____ theta____ kappa____ phi______ frames
    -      108.0000  -91.0000  -60.0000 51

#__ type_ start__ end____ width___ exp.time_
 18 omega   38.00   68.00   2.0000    2.0000
omega____ theta____ kappa____ phi______ frames
    -       54.0000 -125.0000  -90.0000 15

#__ type_ start__ end____ width___ exp.time_
 19 omega   43.00   69.00   2.0000    2.0000
omega____ theta____ kappa____ phi______ frames
    -      108.0000  -50.0000 -180.0000 13

#__ type_ start__ end____ width___ exp.time_
 20 omega   43.00   95.00   2.0000    2.0000
omega____ theta____ kappa____ phi______ frames
    -      108.0000  -25.0000 -120.0000 26

#__ type_ start__ end____ width___ exp.time_
 21 omega    7.00   33.00   2.0000    2.0000
omega____ theta____ kappa____ phi______ frames
    -        0.0000   57.0000   60.0000 13

#__ type_ start__ end____ width___ exp.time_
 22 omega  -13.00   55.00   2.0000    2.0000
omega____ theta____ kappa____ phi______ frames
    -       54.0000  -38.0000  -30.0000 34

#__ type_ start__ end____ width___ exp.time_
 23 omega  -19.00    7.00   2.0000    2.0000
omega____ theta____ kappa____ phi______ frames
    -        0.0000   57.0000  -30.0000 13

#__ type_ start__ end____ width___ exp.time_
 24 omega  -63.00  -37.00   2.0000    2.0000
omega____ theta____ kappa____ phi______ frames
    -        0.0000  136.0000 -116.0000 13

#__ type_ start__ end____ width___ exp.time_
 25 omega   72.00  150.00   2.0000    2.0000
omega____ theta____ kappa____ phi______ frames
    -      108.0000  178.0000  -60.0000 39

#__ type_ start__ end____ width___ exp.time_
 26 omega  -13.00   69.00   2.0000    2.0000
omega____ theta____ kappa____ phi______ frames
    -       54.0000  -19.0000  120.0000 41

#__ type_ start__ end____ width___ exp.time_
 27 omega  -15.00   81.00   2.0000    2.0000
omega____ theta____ kappa____ phi______ frames
    -       54.0000  -77.0000   90.0000 48
;
_diffrn_measurement_device 'four-circle diffractometer'
_diffrn_measurement_device_type 'SuperNova, Dual, Cu at zero, Eos'
_diffrn_measurement_method '\w scans'
_diffrn_orient_matrix_UB_11 0.1494325000
_diffrn_orient_matrix_UB_12 0.0150784000
_diffrn_orient_matrix_UB_13 0.1032377000
_diffrn_orient_matrix_UB_21 -0.1918915000
_diffrn_orient_matrix_UB_22 0.0099910000
_diffrn_orient_matrix_UB_23 0.0601612000
_diffrn_orient_matrix_UB_31 -0.0569200000
_diffrn_orient_matrix_UB_32 -0.1338077000
_diffrn_orient_matrix_UB_33 -0.0011170000
_diffrn_radiation_monochromator mirror
_diffrn_radiation_probe x-ray
_diffrn_radiation_type CuK\a
_diffrn_radiation_wavelength 1.54184
_diffrn_reflns_av_R_equivalents 0.0234
_diffrn_reflns_av_unetI/netI 0.0330
_diffrn_reflns_limit_h_max 7
_diffrn_reflns_limit_h_min -7
_diffrn_reflns_limit_k_max 9
_diffrn_reflns_limit_k_min -14
_diffrn_reflns_limit_l_max 15
_diffrn_reflns_limit_l_min -15
_diffrn_reflns_number 5846
_diffrn_reflns_theta_full 69.88
_diffrn_reflns_theta_max 69.88
_diffrn_reflns_theta_min 3.87
_diffrn_source 'sealed X-ray tube'
_diffrn_source_type 'SuperNova (Cu) X-ray Source'
_exptl_absorpt_coefficient_mu 0.641
_exptl_absorpt_correction_T_max 1.00000
_exptl_absorpt_correction_T_min 0.84264
_exptl_absorpt_correction_type multi-scan
_exptl_absorpt_process_details
;
CrysAlisPro, Agilent Technologies,
Version 1.171.37.33 (release 27-03-2014 CrysAlis171 .NET)
(compiled Mar 27 2014,17:12:48)
Empirical absorption correction using spherical harmonics,
 implemented in SCALE3 ABSPACK scaling algorithm.
;
_exptl_crystal_colour 'clear dark yellow'
_exptl_crystal_colour_lustre clear
_exptl_crystal_colour_modifier dark
_exptl_crystal_colour_primary yellow
_exptl_crystal_density_diffrn 1.280
_exptl_crystal_density_method 'not measured'
_exptl_crystal_description block
_exptl_crystal_F_000 384
_exptl_crystal_size_max 0.37
_exptl_crystal_size_mid 0.31
_exptl_crystal_size_min 0.25
_refine_diff_density_max 0.167
_refine_diff_density_min -0.160
_refine_diff_density_rms 0.034
_refine_ls_extinction_method none
_refine_ls_goodness_of_fit_ref 1.084
_refine_ls_hydrogen_treatment constr
_refine_ls_matrix_type full
_refine_ls_number_parameters 254
_refine_ls_number_reflns 3465
_refine_ls_number_restraints 0
_refine_ls_restrained_S_all 1.084
_refine_ls_R_factor_all 0.0574
_refine_ls_R_factor_gt 0.0448
_refine_ls_shift/su_max 0.000
_refine_ls_shift/su_mean 0.000
_refine_ls_structure_factor_coef Fsqd
_refine_ls_weighting_details 'calc w=1/[\s^2^(Fo^2^)+(0.0601P)^2^+0.2122P] where P=(Fo^2^+2Fc^2^)/3'
_refine_ls_weighting_scheme calc
_refine_ls_wR_factor_gt 0.1282
_refine_ls_wR_factor_ref 0.1366
_reflns_number_gt 2795
_reflns_number_total 3465
_reflns_threshold_expression >2sigma(I)
_cod_data_source_file ol6b02813_si_003.cif
_cod_data_source_block qiuyf_68c
_cod_database_code 1555879
_reflns_odcompleteness_completeness 98.73
_reflns_odcompleteness_iscentric 1
_reflns_odcompleteness_theta 66.97
_olex2_refinement_description
;
1. Fixed Uiso
 At 1.2 times of:
  All C(H) groups, All N(H) groups
 At 1.5 times of:
  All C(H,H,H) groups
2.a Aromatic/amide H refined with riding coordinates:
 N1(H1), C3(H3), C4(H4), C5(H5), C7(H7), C8(H8), C14(H14), C15(H15), C16(H16),
 C17(H17), C18(H18), C21(H21), C22(H22), C23(H23), C24(H24), C25(H25)
2.b Idealised Me refined as rotating group:
 C10(H10A,H10B,H10C)
;
_olex2_date_sample_data_collection 2015-07-22
_olex2_submission_special_instructions 'No special instructions were received'

loop_
_space_group_symop_id
_space_group_symop_operation_xyz
1 'x, y, z'
2 '-x, -y, -z'

loop_
_atom_site_label
_atom_site_type_symbol
_atom_site_fract_x
_atom_site_fract_y
_atom_site_fract_z
_atom_site_U_iso_or_equiv
_atom_site_adp_type
_atom_site_occupancy
_atom_site_calc_flag
_atom_site_refinement_flags_posn
O1 O 0.05139(19) 0.86082(11) 0.84366(10) 0.0524(3) Uani 1 d .
O2 O 0.6021(2) 0.65216(12) 0.84279(10) 0.0551(4) Uani 1 d .
N1 N 0.0756(2) 0.73421(12) 0.98795(10) 0.0403(3) Uani 1 d .
H1 H 0.0189 0.7832 0.9577 0.048 Uiso 1 calc R
C1 C 0.0008(3) 0.70396(14) 1.07852(12) 0.0411(4) Uani 1 d .
C2 C -0.1588(3) 0.75481(16) 1.11928(13) 0.0463(4) Uani 1 d .
C3 C -0.2314(3) 0.71648(19) 1.20810(15) 0.0584(5) Uani 1 d .
H3 H -0.3374 0.7478 1.2366 0.070 Uiso 1 calc R
C4 C -0.1514(4) 0.6323(2) 1.25674(15) 0.0639(6) Uani 1 d .
H4 H -0.2063 0.6078 1.3157 0.077 Uiso 1 calc R
C5 C 0.0062(3) 0.58644(19) 1.21800(14) 0.0567(5) Uani 1 d .
H5 H 0.0615 0.5319 1.2514 0.068 Uiso 1 calc R
C6 C 0.0858(3) 0.62124(15) 1.12742(13) 0.0450(4) Uani 1 d .
C7 C 0.2433(3) 0.57388(16) 1.08028(14) 0.0493(4) Uani 1 d .
H7 H 0.3000 0.5179 1.1107 0.059 Uiso 1 calc R
C8 C 0.3135(3) 0.60787(16) 0.99210(14) 0.0475(4) Uani 1 d .
H8 H 0.4176 0.5751 0.9632 0.057 Uiso 1 calc R
C9 C 0.2301(2) 0.69342(14) 0.94277(13) 0.0390(4) Uani 1 d .
C10 C -0.2417(3) 0.84635(18) 1.06865(16) 0.0582(5) Uani 1 d .
H10A H -0.1269 0.9156 1.0741 0.087 Uiso 1 calc GR
H10B H -0.3588 0.8650 1.1025 0.087 Uiso 1 calc GR
H10C H -0.2926 0.8172 0.9968 0.087 Uiso 1 calc GR
C11 C 0.2978(3) 0.73711(14) 0.85059(12) 0.0398(4) Uani 1 d .
C12 C 0.2166(3) 0.83219(14) 0.81505(13) 0.0409(4) Uani 1 d .
C13 C 0.3416(3) 0.91114(14) 0.74931(13) 0.0442(4) Uani 1 d .
C14 C 0.2301(4) 0.95338(18) 0.67107(16) 0.0598(5) Uani 1 d .
H14 H 0.0801 0.9279 0.6565 0.072 Uiso 1 calc R
C15 C 0.3418(5) 1.0330(2) 0.61500(19) 0.0811(8) Uani 1 d .
H15 H 0.2670 1.0589 0.5611 0.097 Uiso 1 calc R
C16 C 0.5626(5) 1.0743(2) 0.6382(2) 0.0849(8) Uani 1 d .
H16 H 0.6364 1.1288 0.6006 0.102 Uiso 1 calc R
C17 C 0.6741(4) 1.03531(19) 0.7165(2) 0.0740(7) Uani 1 d .
H17 H 0.8232 1.0640 0.7327 0.089 Uiso 1 calc R
C18 C 0.5644(3) 0.95307(16) 0.77171(16) 0.0558(5) Uani 1 d .
H18 H 0.6409 0.9258 0.8241 0.067 Uiso 1 calc R
C19 C 0.4580(3) 0.68992(14) 0.79747(13) 0.0412(4) Uani 1 d .
C20 C 0.4443(3) 0.67970(14) 0.68147(13) 0.0413(4) Uani 1 d .
C21 C 0.2493(3) 0.64898(16) 0.61672(14) 0.0481(4) Uani 1 d .
H21 H 0.1196 0.6396 0.6449 0.058 Uiso 1 calc R
C22 C 0.2464(3) 0.63204(19) 0.51010(15) 0.0592(5) Uani 1 d .
H22 H 0.1146 0.6097 0.4670 0.071 Uiso 1 calc R
C23 C 0.4374(4) 0.6480(2) 0.46763(16) 0.0659(6) Uani 1 d .
H23 H 0.4349 0.6374 0.3960 0.079 Uiso 1 calc R
C24 C 0.6323(4) 0.6799(2) 0.53150(16) 0.0683(6) Uani 1 d .
H24 H 0.7616 0.6918 0.5029 0.082 Uiso 1 calc R
C25 C 0.6362(3) 0.69415(18) 0.63790(15) 0.0562(5) Uani 1 d .
H25 H 0.7683 0.7136 0.6807 0.067 Uiso 1 calc R

loop_
_atom_site_aniso_label
_atom_site_aniso_U_11
_atom_site_aniso_U_22
_atom_site_aniso_U_33
_atom_site_aniso_U_23
_atom_site_aniso_U_13
_atom_site_aniso_U_12
O1 0.0477(7) 0.0537(7) 0.0656(8) 0.0210(6) 0.0160(6) 0.0226(6)
O2 0.0515(7) 0.0708(9) 0.0545(8) 0.0217(6) 0.0109(6) 0.0302(6)
N1 0.0410(7) 0.0416(7) 0.0401(7) 0.0082(6) 0.0065(6) 0.0122(6)
C1 0.0393(8) 0.0443(9) 0.0346(8) 0.0012(7) 0.0026(6) 0.0025(7)
C2 0.0439(9) 0.0501(10) 0.0400(9) -0.0040(7) 0.0042(7) 0.0068(7)
C3 0.0553(11) 0.0722(13) 0.0445(10) -0.0038(9) 0.0139(8) 0.0107(9)
C4 0.0687(13) 0.0829(15) 0.0384(10) 0.0113(10) 0.0138(9) 0.0100(11)
C5 0.0607(11) 0.0683(12) 0.0403(10) 0.0154(9) 0.0048(8) 0.0106(9)
C6 0.0444(9) 0.0479(9) 0.0386(9) 0.0076(7) 0.0010(7) 0.0040(7)
C7 0.0505(10) 0.0513(10) 0.0493(10) 0.0165(8) 0.0046(8) 0.0153(8)
C8 0.0481(9) 0.0517(10) 0.0496(10) 0.0160(8) 0.0108(8) 0.0202(8)
C9 0.0358(8) 0.0393(8) 0.0409(9) 0.0052(7) 0.0037(6) 0.0078(6)
C10 0.0596(11) 0.0563(11) 0.0613(12) 0.0002(9) 0.0153(9) 0.0202(9)
C11 0.0389(8) 0.0414(9) 0.0410(9) 0.0100(7) 0.0060(7) 0.0110(7)
C12 0.0398(8) 0.0415(9) 0.0422(9) 0.0072(7) 0.0045(7) 0.0110(7)
C13 0.0527(10) 0.0387(9) 0.0457(9) 0.0086(7) 0.0123(7) 0.0165(7)
C14 0.0745(13) 0.0573(12) 0.0564(11) 0.0202(9) 0.0129(10) 0.0262(10)
C15 0.127(2) 0.0696(15) 0.0653(14) 0.0347(12) 0.0288(15) 0.0416(15)
C16 0.120(2) 0.0548(13) 0.0942(19) 0.0297(13) 0.0601(17) 0.0198(14)
C17 0.0753(14) 0.0519(12) 0.0955(18) 0.0121(12) 0.0375(13) 0.0042(10)
C18 0.0560(11) 0.0470(10) 0.0656(12) 0.0103(9) 0.0151(9) 0.0105(8)
C19 0.0404(8) 0.0405(8) 0.0452(9) 0.0112(7) 0.0070(7) 0.0113(7)
C20 0.0455(9) 0.0385(8) 0.0432(9) 0.0082(7) 0.0094(7) 0.0139(7)
C21 0.0454(9) 0.0516(10) 0.0487(10) 0.0102(8) 0.0085(7) 0.0116(8)
C22 0.0620(12) 0.0677(13) 0.0466(10) 0.0068(9) 0.0015(9) 0.0157(10)
C23 0.0796(14) 0.0771(14) 0.0447(11) 0.0089(10) 0.0170(10) 0.0225(11)
C24 0.0632(13) 0.0927(16) 0.0544(12) 0.0106(11) 0.0253(10) 0.0219(12)
C25 0.0465(10) 0.0707(13) 0.0539(11) 0.0069(9) 0.0126(8) 0.0173(9)

loop_
_atom_type_symbol
_atom_type_description
_atom_type_scat_dispersion_real
_atom_type_scat_dispersion_imag
_atom_type_scat_source
C C 0.0181 0.0091 'International Tables Vol C Tables 4.2.6.8 and 6.1.1.4'
H H 0.0000 0.0000 'International Tables Vol C Tables 4.2.6.8 and 6.1.1.4'
N N 0.0311 0.0180 'International Tables Vol C Tables 4.2.6.8 and 6.1.1.4'
O O 0.0492 0.0322 'International Tables Vol C Tables 4.2.6.8 and 6.1.1.4'

loop_
_geom_angle_atom_site_label_1
_geom_angle_atom_site_label_2
_geom_angle_atom_site_label_3
_geom_angle
C1 N1 H1 117.2
C9 N1 H1 117.2
C9 N1 C1 125.50(14)
N1 C1 C2 120.12(15)
N1 C1 C6 118.27(15)
C6 C1 C2 121.61(16)
C1 C2 C10 121.02(16)
C3 C2 C1 116.57(17)
C3 C2 C10 122.41(17)
C2 C3 H3 118.7
C2 C3 C4 122.55(18)
C4 C3 H3 118.7
C3 C4 H4 119.9
C5 C4 C3 120.11(18)
C5 C4 H4 119.9
C4 C5 H5 120.0
C4 C5 C6 120.08(19)
C6 C5 H5 120.0
C1 C6 C5 119.04(17)
C1 C6 C7 117.67(15)
C5 C6 C7 123.25(17)
C6 C7 H7 119.1
C8 C7 C6 121.71(16)
C8 C7 H7 119.1
C7 C8 H8 119.5
C7 C8 C9 120.92(16)
C9 C8 H8 119.5
N1 C9 C8 115.87(15)
N1 C9 C11 119.04(14)
C8 C9 C11 125.09(15)
C2 C10 H10A 109.5
C2 C10 H10B 109.5
C2 C10 H10C 109.5
H10A C10 H10B 109.5
H10A C10 H10C 109.5
H10B C10 H10C 109.5
C9 C11 C12 119.28(15)
C9 C11 C19 119.92(14)
C12 C11 C19 120.69(14)
O1 C12 C11 123.24(15)
O1 C12 C13 115.84(14)
C11 C12 C13 120.63(14)
C14 C13 C12 119.37(16)
C18 C13 C12 121.38(16)
C18 C13 C14 118.89(18)
C13 C14 H14 120.0
C15 C14 C13 120.1(2)
C15 C14 H14 120.0
C14 C15 H15 119.7
C16 C15 C14 120.5(2)
C16 C15 H15 119.7
C15 C16 H16 120.0
C17 C16 C15 120.0(2)
C17 C16 H16 120.0
C16 C17 H17 120.0
C16 C17 C18 120.0(2)
C18 C17 H17 120.0
C13 C18 C17 120.5(2)
C13 C18 H18 119.8
C17 C18 H18 119.8
O2 C19 C11 123.35(15)
O2 C19 C20 116.71(15)
C11 C19 C20 119.85(14)
C21 C20 C19 122.77(15)
C21 C20 C25 118.97(17)
C25 C20 C19 118.12(15)
C20 C21 H21 119.9
C20 C21 C22 120.28(17)
C22 C21 H21 119.9
C21 C22 H22 119.8
C23 C22 C21 120.31(19)
C23 C22 H22 119.8
C22 C23 H23 120.1
C22 C23 C24 119.78(19)
C24 C23 H23 120.1
C23 C24 H24 119.9
C23 C24 C25 120.15(19)
C25 C24 H24 119.9
C20 C25 H25 119.8
C24 C25 C20 120.47(19)
C24 C25 H25 119.8

loop_
_geom_bond_atom_site_label_1
_geom_bond_atom_site_label_2
_geom_bond_distance
O1 C12 1.255(2)
O2 C19 1.2356(19)
N1 H1 0.8600
N1 C1 1.379(2)
N1 C9 1.348(2)
C1 C2 1.411(2)
C1 C6 1.403(2)
C2 C3 1.383(3)
C2 C10 1.496(3)
C3 H3 0.9300
C3 C4 1.401(3)
C4 H4 0.9300
C4 C5 1.357(3)
C5 H5 0.9300
C5 C6 1.407(2)
C6 C7 1.414(3)
C7 H7 0.9300
C7 C8 1.353(2)
C8 H8 0.9300
C8 C9 1.429(2)
C9 C11 1.436(2)
C10 H10A 0.9600
C10 H10B 0.9600
C10 H10C 0.9600
C11 C12 1.441(2)
C11 C19 1.466(2)
C12 C13 1.499(2)
C13 C14 1.390(3)
C13 C18 1.387(3)
C14 H14 0.9300
C14 C15 1.380(3)
C15 H15 0.9300
C15 C16 1.375(4)
C16 H16 0.9300
C16 C17 1.370(4)
C17 H17 0.9300
C17 C18 1.387(3)
C18 H18 0.9300
C19 C20 1.502(2)
C20 C21 1.383(2)
C20 C25 1.388(2)
C21 H21 0.9300
C21 C22 1.385(3)
C22 H22 0.9300
C22 C23 1.375(3)
C23 H23 0.9300
C23 C24 1.376(3)
C24 H24 0.9300
C24 C25 1.381(3)
C25 H25 0.9300

loop_
_geom_torsion_atom_site_label_1
_geom_torsion_atom_site_label_2
_geom_torsion_atom_site_label_3
_geom_torsion_atom_site_label_4
_geom_torsion
O1 C12 C13 C14 -42.3(2)
O1 C12 C13 C18 130.76(18)
O2 C19 C20 C21 139.87(18)
O2 C19 C20 C25 -35.7(2)
N1 C1 C2 C3 177.54(15)
N1 C1 C2 C10 -3.1(3)
N1 C1 C6 C5 -177.90(15)
N1 C1 C6 C7 -0.1(2)
N1 C9 C11 C12 6.7(2)
N1 C9 C11 C19 -177.11(14)
C1 N1 C9 C8 2.9(2)
C1 N1 C9 C11 -177.31(15)
C1 C2 C3 C4 0.5(3)
C1 C6 C7 C8 1.1(3)
C2 C1 C6 C5 1.4(3)
C2 C1 C6 C7 179.23(15)
C2 C3 C4 C5 1.2(3)
C3 C4 C5 C6 -1.5(3)
C4 C5 C6 C1 0.3(3)
C4 C5 C6 C7 -177.39(19)
C5 C6 C7 C8 178.81(18)
C6 C1 C2 C3 -1.8(3)
C6 C1 C2 C10 177.57(16)
C6 C7 C8 C9 -0.2(3)
C7 C8 C9 N1 -1.8(3)
C7 C8 C9 C11 178.49(17)
C8 C9 C11 C12 -173.61(16)
C8 C9 C11 C19 2.6(3)
C9 N1 C1 C2 178.62(15)
C9 N1 C1 C6 -2.0(2)
C9 C11 C12 O1 -18.2(3)
C9 C11 C12 C13 155.31(15)
C9 C11 C19 O2 -30.3(3)
C9 C11 C19 C20 146.36(15)
C10 C2 C3 C4 -178.84(18)
C11 C12 C13 C14 143.80(18)
C11 C12 C13 C18 -43.2(2)
C11 C19 C20 C21 -37.0(2)
C11 C19 C20 C25 147.48(17)
C12 C11 C19 O2 145.92(17)
C12 C11 C19 C20 -37.5(2)
C12 C13 C14 C15 175.15(19)
C12 C13 C18 C17 -173.39(18)
C13 C14 C15 C16 -2.2(4)
C14 C13 C18 C17 -0.3(3)
C14 C15 C16 C17 0.9(4)
C15 C16 C17 C18 0.7(4)
C16 C17 C18 C13 -1.0(3)
C18 C13 C14 C15 1.9(3)
C19 C11 C12 O1 165.64(16)
C19 C11 C12 C13 -20.9(2)
C19 C20 C21 C22 -174.99(16)
C19 C20 C25 C24 176.75(19)
C20 C21 C22 C23 -1.4(3)
C21 C20 C25 C24 1.0(3)
C21 C22 C23 C24 0.7(3)
C22 C23 C24 C25 0.9(4)
C23 C24 C25 C20 -1.7(3)
C25 C20 C21 C22 0.5(3)
